data_4106903
loop_
_publ_author_name
'Naruyoshi Komiya'
'Takako Muraoka'
'Masayuki Iida'
'Maiko Miyanaga'
'Koichi Takahashi'
'Takeshi Naota'

_publ_section_title
;
 Ultrasound-Induced Emission Enhancement Based on Structure-Dependent
 Homo- and Heterochiral Aggregations of Chiral Binuclear Platinum
 Complexes
;
_journal_name_full 'Journal of the American Chemical Society'
_journal_page_first 16054
_journal_page_last 16061
_journal_paper_doi 10.1021/ja2039369
_journal_volume 133
_journal_year 2011
_chemical_formula_moiety 'C44 H52 N4 O4 Pt2'
_chemical_formula_sum 'C44 H52 N4 O4 Pt2'
_chemical_formula_weight 1091.10
_space_group_IT_number 5
_symmetry_cell_setting monoclinic
_symmetry_Int_Tables_number 5
_symmetry_space_group_name_Hall 'C 2y'
_symmetry_space_group_name_H-M 'C 1 2 1'
_atom_sites_solution_hydrogens geom
_atom_sites_solution_primary direct
_atom_sites_solution_secondary difmap
_cell_angle_alpha 90.0000
_cell_angle_beta 94.461(12)
_cell_angle_gamma 90.0000
_cell_formula_units_Z 4
_cell_length_a 38.64(3)
_cell_length_b 9.835(6)
_cell_length_c 10.795(7)
_cell_measurement_reflns_used 4285
_cell_measurement_temperature 113
_cell_measurement_theta_max 27.42
_cell_measurement_theta_min 3.15
_cell_volume 4090(5)
_computing_cell_refinement CrystalClear
_computing_data_collection 'CrystalClear (Rigaku, ????)'
_computing_data_reduction CrystalClear
_computing_molecular_graphics 'CrystalStructure 4.0'
_computing_publication_material 'CrystalStructure 4.0 (Rigaku, 2010)'
_computing_structure_refinement 'SHELXL97 (Sheldrick, 2008)'
_computing_structure_solution 'Il Milione (Burla, et al., 2007)'
_diffrn_ambient_temperature 113
_diffrn_detector_area_resol_mean 7.314
_diffrn_measured_fraction_theta_full 0.986
_diffrn_measured_fraction_theta_max 0.986
_diffrn_measurement_device_type 'Rigaku Mercury70'
_diffrn_measurement_method \w
_diffrn_radiation_type 'Mo K\a'
_diffrn_radiation_wavelength 0.71075
_diffrn_reflns_av_R_equivalents 0.1231
_diffrn_reflns_limit_h_max 37
_diffrn_reflns_limit_h_min -50
_diffrn_reflns_limit_k_max 12
_diffrn_reflns_limit_k_min -12
_diffrn_reflns_limit_l_max 13
_diffrn_reflns_limit_l_min -13
_diffrn_reflns_number 19102
_diffrn_reflns_theta_full 27.46
_diffrn_reflns_theta_max 27.47
_diffrn_standards_number 0
_exptl_absorpt_coefficient_mu 6.853
_exptl_absorpt_correction_T_max 0.710
_exptl_absorpt_correction_T_min 0.469
_exptl_absorpt_correction_type numerical
_exptl_absorpt_process_details 'NUMABS (Rigaku, 1999)'
_exptl_crystal_colour orange
_exptl_crystal_density_diffrn 1.772
_exptl_crystal_description platelet
_exptl_crystal_F_000 2128.00
_exptl_crystal_size_max 0.100
_exptl_crystal_size_mid 0.050
_exptl_crystal_size_min 0.050
_refine_diff_density_max 4.730
_refine_diff_density_min -3.790
_refine_ls_abs_structure_details 'Flack, H. D. (1983), Acta Cryst. A39, 876-881.  4123 Friedel Pairs'
_refine_ls_abs_structure_Flack 0.01(3)
_refine_ls_extinction_method none
_refine_ls_goodness_of_fit_ref 1.039
_refine_ls_hydrogen_treatment constr
_refine_ls_number_parameters 363
_refine_ls_number_reflns 9017
_refine_ls_number_restraints 239
_refine_ls_R_factor_gt 0.1044
_refine_ls_shift/su_max 0.000
_refine_ls_structure_factor_coef Fsqd
_refine_ls_weighting_details 'w = 1/[\s^2^(Fo^2^)+(0.0811P)^2^+0.0000P] where P=(Fo^2^+2Fc^2^)/3'
_refine_ls_weighting_scheme calc
_refine_ls_wR_factor_ref 0.2425
_reflns_number_gt 4786
_reflns_number_total 9017
_reflns_threshold_expression F^2^>2.0\s(F^2^)
_cod_data_source_file ja2039369_si_003.cif
_cod_data_source_block (+)-anti-1a_C6H12
_cod_database_code 4106903

loop_
_symmetry_equiv_pos_site_id
_symmetry_equiv_pos_as_xyz
1 +X,+Y,+Z
2 -X,+Y,-Z
3 1/2+X,1/2+Y,+Z
4 1/2-X,1/2+Y,-Z

loop_
_atom_site_label
_atom_site_type_symbol
_atom_site_fract_x
_atom_site_fract_y
_atom_site_fract_z
_atom_site_U_iso_or_equiv
_atom_site_adp_type
_atom_site_occupancy
_atom_site_symmetry_multiplicity
_atom_site_calc_flag
_atom_site_refinement_flags
Pt1 Pt 0.69586(3) 0.66607(10) -0.04411(8) 0.0316(3) Uani 1.0 4 d .
Pt2 Pt 0.55528(3) 0.76881(11) -0.06785(8) 0.0375(3) Uani 1.0 4 d .
O1 O 0.6872(5) 0.7038(16) -0.2242(14) 0.038(3) Uani 1.0 4 d .
O2 O 0.7060(5) 0.6242(16) 0.1389(14) 0.038(3) Uani 1.0 4 d .
O3 O 0.5514(5) 0.9587(18) 0.0062(15) 0.038(3) Uani 1.0 4 d .
O4 O 0.5571(5) 0.5788(17) -0.1340(15) 0.031(4) Uiso 1.0 4 d .
N1 N 0.6713(5) 0.4844(19) -0.0587(16) 0.024(5) Uiso 1.0 4 d .
N2 N 0.7160(7) 0.856(3) -0.030(2) 0.048(7) Uiso 1.0 4 d .
N3 N 0.5398(5) 0.683(3) 0.0869(18) 0.038(6) Uani 1.0 4 d .
N4 N 0.5698(6) 0.860(3) -0.2202(18) 0.036(6) Uiso 1.0 4 d .
C1 C 0.6546(6) 0.508(3) -0.282(2) 0.036(4) Uani 1.0 4 d .
C2 C 0.6708(6) 0.629(3) -0.308(3) 0.040(6) Uani 1.0 4 d .
C3 C 0.6691(7) 0.671(4) -0.432(3) 0.055(7) Uani 1.0 4 d .
C4 C 0.6525(7) 0.603(3) -0.531(3) 0.039(6) Uani 1.0 4 d .
C5 C 0.6350(7) 0.484(3) -0.500(2) 0.036(4) Uani 1.0 4 d .
C6 C 0.6387(7) 0.434(3) -0.381(2) 0.036(4) Uani 1.0 4 d .
C7 C 0.6568(7) 0.437(2) -0.1669(18) 0.027(6) Uiso 1.0 4 d .
C8 C 0.6693(6) 0.393(3) 0.0522(19) 0.021(5) Uiso 1.0 4 d .
C9 C 0.6425(8) 0.447(3) 0.134(3) 0.045(6) Uani 1.0 4 d .
C10 C 0.6044(8) 0.467(4) 0.069(3) 0.044(4) Uani 1.0 4 d .
C11 C 0.5792(8) 0.489(3) 0.166(3) 0.044(4) Uani 1.0 4 d .
C12 C 0.5429(8) 0.531(3) 0.109(3) 0.044(4) Uani 1.0 4 d .
C13 C 0.5271(7) 0.894(4) 0.192(3) 0.045(6) Uani 1.0 4 d .
C14 C 0.5371(7) 0.984(4) 0.104(3) 0.050(7) Uani 1.0 4 d .
C15 C 0.5353(7) 1.133(4) 0.126(3) 0.059(7) Uani 1.0 4 d .
C16 C 0.5214(8) 1.172(4) 0.231(3) 0.065(8) Uani 1.0 4 d .
C17 C 0.5107(9) 1.095(4) 0.315(4) 0.075(9) Uani 1.0 4 d .
C18 C 0.5124(8) 0.947(4) 0.304(3) 0.061(8) Uani 1.0 4 d .
C19 C 0.5298(6) 0.750(3) 0.173(2) 0.037(5) Uani 1.0 4 d .
C20 C 0.7398(6) 0.829(3) 0.1902(19) 0.025(5) Uani 1.0 4 d .
C21 C 0.7261(7) 0.702(3) 0.212(2) 0.031(5) Uani 1.0 4 d .
C22 C 0.7333(6) 0.649(3) 0.3373(19) 0.028(5) Uani 1.0 4 d .
C23 C 0.7538(7) 0.716(3) 0.422(3) 0.042(4) Uani 1.0 4 d .
C24 C 0.7668(8) 0.843(3) 0.401(3) 0.042(4) Uani 1.0 4 d .
C25 C 0.7617(7) 0.901(3) 0.278(3) 0.042(4) Uani 1.0 4 d .
C26 C 0.7344(7) 0.895(3) 0.075(2) 0.031(6) Uiso 1.0 4 d .
C27 C 0.7121(7) 0.951(3) -0.127(2) 0.035(7) Uani 1.0 4 d .
C28 C 0.6769(7) 1.036(3) -0.127(3) 0.037(7) Uiso 1.0 4 d .
C29 C 0.6440(8) 0.964(4) -0.175(3) 0.046(8) Uani 1.0 4 d .
C30 C 0.6122(7) 1.042(3) -0.146(3) 0.040(7) Uani 1.0 4 d .
C31 C 0.5794(8) 1.007(3) -0.220(3) 0.043(8) Uiso 1.0 4 d .
C32 C 0.5606(7) 0.654(3) -0.353(3) 0.043(6) Uani 1.0 4 d .
C33 C 0.5566(7) 0.559(3) -0.258(3) 0.043(6) Uani 1.0 4 d .
C34 C 0.5473(8) 0.429(3) -0.302(3) 0.052(7) Uani 1.0 4 d .
C35 C 0.5438(7) 0.381(4) -0.421(3) 0.051(7) Uani 1.0 4 d .
C36 C 0.5473(8) 0.484(4) -0.514(3) 0.056(7) Uani 1.0 4 d .
C37 C 0.5572(8) 0.610(3) -0.480(3) 0.050(7) Uani 1.0 4 d .
C38 C 0.5698(6) 0.792(3) -0.3296(19) 0.037(5) Uani 1.0 4 d .
C39 C 0.6705(8) 1.072(3) 0.257(3) 0.043(3) Uani 1.0 4 d .
C40 C 0.6588(7) 0.923(3) 0.243(3) 0.043(3) Uani 1.0 4 d .
C41 C 0.6191(7) 0.909(3) 0.256(3) 0.043(3) Uani 1.0 4 d .
C42 C 0.6101(8) 0.961(3) 0.382(3) 0.043(3) Uani 1.0 4 d .
C43 C 0.6225(7) 1.098(3) 0.407(3) 0.043(3) Uani 1.0 4 d .
C44 C 0.6599(7) 1.120(3) 0.382(3) 0.043(3) Uani 1.0 4 d .
H3 H 0.6803 0.7541 -0.4491 0.0657 Uiso 1.0 4 calc R
H4 H 0.6528 0.6342 -0.6138 0.0465 Uiso 1.0 4 calc R
H5 H 0.6207 0.4371 -0.5621 0.0427 Uiso 1.0 4 calc R
H6 H 0.6299 0.3461 -0.3654 0.0427 Uiso 1.0 4 calc R
H7 H 0.6471 0.3482 -0.1667 0.0324 Uiso 1.0 4 calc R
H8A H 0.6922 0.3886 0.0997 0.0251 Uiso 1.0 4 calc R
H8B H 0.6629 0.2996 0.0242 0.0251 Uiso 1.0 4 calc R
H9A H 0.6508 0.5353 0.1681 0.0539 Uiso 1.0 4 calc R
H9B H 0.6412 0.3836 0.2047 0.0539 Uiso 1.0 4 calc R
H10A H 0.6041 0.5468 0.0131 0.0532 Uiso 1.0 4 calc R
H10B H 0.5976 0.3860 0.0192 0.0532 Uiso 1.0 4 calc R
H11A H 0.5883 0.5605 0.2240 0.0532 Uiso 1.0 4 calc R
H11B H 0.5772 0.4039 0.2137 0.0532 Uiso 1.0 4 calc R
H12A H 0.5380 0.4832 0.0284 0.0532 Uiso 1.0 4 calc R
H12B H 0.5252 0.5023 0.1648 0.0532 Uiso 1.0 4 calc R
H15 H 0.5435 1.1964 0.0686 0.0707 Uiso 1.0 4 calc R
H16 H 0.5192 1.2670 0.2432 0.0783 Uiso 1.0 4 calc R
H17 H 0.5017 1.1343 0.3866 0.0895 Uiso 1.0 4 calc R
H18 H 0.5043 0.8877 0.3652 0.0733 Uiso 1.0 4 calc R
H19 H 0.5224 0.6963 0.2399 0.0447 Uiso 1.0 4 calc R
H22 H 0.7232 0.5652 0.3591 0.0334 Uiso 1.0 4 calc R
H23 H 0.7595 0.6734 0.4999 0.0505 Uiso 1.0 4 calc R
H24 H 0.7791 0.8913 0.4667 0.0505 Uiso 1.0 4 calc R
H25 H 0.7725 0.9845 0.2578 0.0505 Uiso 1.0 4 calc R
H26 H 0.7454 0.9809 0.0709 0.0368 Uiso 1.0 4 calc R
H27A H 0.7126 0.9029 -0.2076 0.0417 Uiso 1.0 4 calc R
H27B H 0.7320 1.0152 -0.1203 0.0417 Uiso 1.0 4 calc R
H28A H 0.6741 1.0655 -0.0408 0.0449 Uiso 1.0 4 calc R
H28B H 0.6793 1.1187 -0.1776 0.0449 Uiso 1.0 4 calc R
H29A H 0.6440 0.9520 -0.2661 0.0554 Uiso 1.0 4 calc R
H29B H 0.6434 0.8722 -0.1370 0.0554 Uiso 1.0 4 calc R
H30A H 0.6087 1.0278 -0.0567 0.0479 Uiso 1.0 4 calc R
H30B H 0.6169 1.1397 -0.1573 0.0479 Uiso 1.0 4 calc R
H31A H 0.5814 1.0362 -0.3065 0.0521 Uiso 1.0 4 calc R
H31B H 0.5603 1.0596 -0.1868 0.0521 Uiso 1.0 4 calc R
H34 H 0.5428 0.3639 -0.2400 0.0622 Uiso 1.0 4 calc R
H35 H 0.5395 0.2885 -0.4413 0.0611 Uiso 1.0 4 calc R
H36 H 0.5426 0.4626 -0.5993 0.0671 Uiso 1.0 4 calc R
H37 H 0.5622 0.6730 -0.5431 0.0605 Uiso 1.0 4 calc R
H38 H 0.5767 0.8430 -0.3983 0.0447 Uiso 1.0 4 calc R
H39A H 0.6960 1.0783 0.2542 0.0519 Uiso 1.0 4 calc R
H39B H 0.6593 1.1276 0.1893 0.0519 Uiso 1.0 4 calc R
H40A H 0.6718 0.8667 0.3070 0.0519 Uiso 1.0 4 calc R
H40B H 0.6642 0.8888 0.1603 0.0519 Uiso 1.0 4 calc R
H41A H 0.6061 0.9620 0.1901 0.0519 Uiso 1.0 4 calc R
H41B H 0.6122 0.8126 0.2470 0.0519 Uiso 1.0 4 calc R
H42A H 0.5846 0.9584 0.3852 0.0519 Uiso 1.0 4 calc R
H42B H 0.6204 0.8989 0.4471 0.0519 Uiso 1.0 4 calc R
H43A H 0.6197 1.1196 0.4954 0.0519 Uiso 1.0 4 calc R
H43B H 0.6078 1.1623 0.3556 0.0519 Uiso 1.0 4 calc R
H44A H 0.6747 1.0742 0.4479 0.0519 Uiso 1.0 4 calc R
H44B H 0.6649 1.2190 0.3887 0.0519 Uiso 1.0 4 calc R

loop_
_atom_site_aniso_label
_atom_site_aniso_U_11
_atom_site_aniso_U_22
_atom_site_aniso_U_33
_atom_site_aniso_U_12
_atom_site_aniso_U_13
_atom_site_aniso_U_23
Pt1 0.0381(7) 0.0271(5) 0.0297(5) 0.0005(5) 0.0031(5) -0.0010(5)
Pt2 0.0389(7) 0.0439(7) 0.0297(6) 0.0025(6) 0.0026(5) -0.0058(5)
O1 0.055(8) 0.030(6) 0.028(6) 0.006(5) -0.007(5) 0.003(4)
O2 0.055(8) 0.030(6) 0.028(6) 0.006(5) -0.007(5) 0.003(4)
O3 0.055(8) 0.030(6) 0.028(6) 0.006(5) -0.007(5) 0.003(4)
N3 0.033(13) 0.038(15) 0.044(13) -0.016(11) 0.009(10) -0.006(11)
C1 0.044(9) 0.043(8) 0.017(6) -0.004(7) -0.012(7) -0.005(6)
C2 0.033(14) 0.065(15) 0.025(9) -0.012(11) 0.017(10) -0.014(10)
C3 0.070(18) 0.057(15) 0.039(11) -0.034(14) 0.020(13) -0.010(10)
C4 0.050(16) 0.036(13) 0.031(10) 0.004(10) 0.005(11) -0.005(9)
C5 0.044(9) 0.043(8) 0.017(6) -0.004(7) -0.012(7) -0.005(6)
C6 0.044(9) 0.043(8) 0.017(6) -0.004(7) -0.012(7) -0.005(6)
C9 0.061(12) 0.027(14) 0.049(15) -0.000(13) 0.021(11) 0.016(12)
C10 0.060(11) 0.050(11) 0.024(9) -0.003(9) 0.012(8) -0.005(7)
C11 0.060(11) 0.050(11) 0.024(9) -0.003(9) 0.012(8) -0.005(7)
C12 0.060(11) 0.050(11) 0.024(9) -0.003(9) 0.012(8) -0.005(7)
C13 0.020(14) 0.083(15) 0.030(13) 0.001(12) -0.005(10) -0.034(10)
C14 0.035(15) 0.082(16) 0.034(13) -0.006(14) 0.010(11) -0.038(12)
C15 0.030(15) 0.079(15) 0.069(15) -0.022(14) 0.008(12) -0.050(12)
C16 0.048(17) 0.073(16) 0.073(17) -0.010(15) -0.005(13) -0.055(13)
C17 0.057(19) 0.096(19) 0.074(18) 0.014(17) 0.025(15) -0.051(15)
C18 0.037(16) 0.092(17) 0.058(14) -0.012(15) 0.027(13) -0.039(13)
C19 0.030(11) 0.057(11) 0.025(9) -0.008(9) 0.009(8) 0.010(9)
C20 0.027(13) 0.032(10) 0.014(9) 0.010(9) 0.002(8) -0.006(8)
C21 0.046(15) 0.023(10) 0.024(9) 0.015(8) -0.009(10) -0.009(8)
C22 0.029(13) 0.029(12) 0.024(9) -0.002(9) -0.001(9) -0.003(8)
C23 0.054(11) 0.042(9) 0.029(7) -0.008(7) -0.009(7) -0.002(7)
C24 0.054(11) 0.042(9) 0.029(7) -0.008(7) -0.009(7) -0.002(7)
C25 0.054(11) 0.042(9) 0.029(7) -0.008(7) -0.009(7) -0.002(7)
C27 0.061(19) 0.023(14) 0.022(13) 0.008(13) 0.011(12) 0.014(10)
C29 0.06(2) 0.06(2) 0.018(14) -0.009(17) -0.007(14) 0.016(13)
C30 0.034(18) 0.035(17) 0.047(17) -0.008(13) -0.015(14) -0.006(13)
C32 0.037(14) 0.052(11) 0.038(11) -0.007(13) -0.012(11) 0.010(9)
C33 0.039(15) 0.037(13) 0.053(12) -0.012(13) 0.005(13) 0.008(9)
C34 0.055(17) 0.053(13) 0.052(11) -0.029(14) 0.031(14) -0.011(11)
C35 0.051(16) 0.062(14) 0.043(13) -0.028(14) 0.023(13) -0.006(10)
C36 0.064(18) 0.051(15) 0.054(12) -0.015(15) 0.012(15) -0.004(10)
C37 0.053(17) 0.053(13) 0.044(10) -0.009(13) -0.006(13) -0.000(11)
C38 0.030(11) 0.057(11) 0.025(9) -0.008(9) 0.009(8) 0.010(9)
C39 0.044(8) 0.035(7) 0.050(7) -0.008(6) 0.001(6) 0.001(6)
C40 0.044(8) 0.035(7) 0.050(7) -0.008(6) 0.001(6) 0.001(6)
C41 0.044(8) 0.035(7) 0.050(7) -0.008(6) 0.001(6) 0.001(6)
C42 0.044(8) 0.035(7) 0.050(7) -0.008(6) 0.001(6) 0.001(6)
C43 0.044(8) 0.035(7) 0.050(7) -0.008(6) 0.001(6) 0.001(6)
C44 0.044(8) 0.035(7) 0.050(7) -0.008(6) 0.001(6) 0.001(6)

loop_
_atom_type_symbol
_atom_type_description
_atom_type_scat_dispersion_real
_atom_type_scat_dispersion_imag
_atom_type_scat_source
C C 0.0033 0.0016
;
International Tables for Crystallography
(1992, Vol. C, Tables 4.2.6.8 and 6.1.1.4)
;
H H 0.0000 0.0000
;
International Tables for Crystallography
(1992, Vol. C, Table 6.1.1.4)
;
N N 0.0061 0.0033
;
International Tables for Crystallography
(1992, Vol. C, Tables 4.2.6.8 and 6.1.1.4)
;
O O 0.0106 0.0060
;
International Tables for Crystallography
(1992, Vol. C, Tables 4.2.6.8 and 6.1.1.4)
;
Pt Pt -1.7033 8.3905
;
International Tables for Crystallography
(1992, Vol. C, Tables 4.2.6.8 and 6.1.1.4)
;

loop_
_geom_angle_atom_site_label_1
_geom_angle_atom_site_label_2
_geom_angle_atom_site_label_3
_geom_angle
_geom_angle_publ_flag
O1 Pt1 O2 178.2(7) yes
O1 Pt1 N1 92.7(7) yes
O1 Pt1 N2 86.4(8) yes
O2 Pt1 N1 87.2(7) yes
O2 Pt1 N2 93.9(8) yes
N1 Pt1 N2 174.6(9) yes
O3 Pt2 O4 176.7(7) yes
O3 Pt2 N3 91.3(8) yes
O3 Pt2 N4 86.9(8) yes
O4 Pt2 N3 85.8(8) yes
O4 Pt2 N4 96.0(8) yes
N3 Pt2 N4 178.0(9) yes
Pt1 O1 C2 128.2(16) yes
Pt1 O2 C21 121.9(15) yes
Pt2 O3 C14 124.2(19) yes
Pt2 O4 C33 119.5(16) yes
Pt1 N1 C7 122.5(14) yes
Pt1 N1 C8 121.3(13) yes
C7 N1 C8 116.2(18) yes
Pt1 N2 C26 120.1(18) yes
Pt1 N2 C27 122.5(17) yes
C26 N2 C27 117(3) yes
Pt2 N3 C12 121.2(16) yes
Pt2 N3 C19 123(2) yes
C12 N3 C19 116(3) yes
Pt2 N4 C31 121.2(16) yes
Pt2 N4 C38 121.2(17) yes
C31 N4 C38 117(2) yes
C2 C1 C6 118(2) yes
C2 C1 C7 127(2) yes
C6 C1 C7 114(2) yes
O1 C2 C1 123(2) yes
O1 C2 C3 119(3) yes
C1 C2 C3 117(3) yes
C2 C3 C4 126(3) yes
C3 C4 C5 115(3) yes
C4 C5 C6 120(3) yes
C1 C6 C5 123(3) yes
N1 C7 C1 126(2) yes
N1 C8 C9 109.5(18) yes
C8 C9 C10 116(2) yes
C9 C10 C11 110(2) yes
C10 C11 C12 112(2) yes
N3 C12 C11 113(3) yes
C14 C13 C18 119(3) yes
C14 C13 C19 121(3) yes
C18 C13 C19 120(3) yes
O3 C14 C13 128(3) yes
O3 C14 C15 111(3) yes
C13 C14 C15 121(3) yes
C14 C15 C16 116(3) yes
C15 C16 C17 127(4) yes
C16 C17 C18 121(4) yes
C13 C18 C17 116(3) yes
N3 C19 C13 131(3) yes
C21 C20 C25 124(2) yes
C21 C20 C26 122(2) yes
C25 C20 C26 114(3) yes
O2 C21 C20 130(2) yes
O2 C21 C22 114(2) yes
C20 C21 C22 116(2) yes
C21 C22 C23 121(3) yes
C22 C23 C24 123(3) yes
C23 C24 C25 119(3) yes
C20 C25 C24 116(3) yes
N2 C26 C20 130(3) yes
N2 C27 C28 113(3) yes
C27 C28 C29 117(3) yes
C28 C29 C30 112(3) yes
C29 C30 C31 116(3) yes
N4 C31 C30 115(3) yes
C33 C32 C37 119(3) yes
C33 C32 C38 123(3) yes
C37 C32 C38 118(3) yes
O4 C33 C32 129(3) yes
O4 C33 C34 117(3) yes
C32 C33 C34 113(3) yes
C33 C34 C35 130(3) yes
C34 C35 C36 114(3) yes
C35 C36 C37 120(3) yes
C32 C37 C36 123(3) yes
N4 C38 C32 128(3) yes
C40 C39 C44 107(3) yes
C39 C40 C41 111(3) yes
C40 C41 C42 111(3) yes
C41 C42 C43 113(3) yes
C42 C43 C44 114(3) yes
C39 C44 C43 116(3) yes
C2 C3 H3 117.172 no
C4 C3 H3 117.162 no
C3 C4 H4 122.317 no
C5 C4 H4 122.318 no
C4 C5 H5 120.012 no
C6 C5 H5 120.019 no
C1 C6 H6 118.694 no
C5 C6 H6 118.691 no
N1 C7 H7 117.131 no
C1 C7 H7 117.141 no
N1 C8 H8A 109.766 no
N1 C8 H8B 109.764 no
C9 C8 H8A 109.764 no
C9 C8 H8B 109.766 no
H8A C8 H8B 108.226 no
C8 C9 H9A 108.236 no
C8 C9 H9B 108.216 no
C10 C9 H9A 108.222 no
C10 C9 H9B 108.234 no
H9A C9 H9B 107.364 no
C9 C10 H10A 109.631 no
C9 C10 H10B 109.620 no
C11 C10 H10A 109.616 no
C11 C10 H10B 109.621 no
H10A C10 H10B 108.134 no
C10 C11 H11A 109.100 no
C10 C11 H11B 109.111 no
C12 C11 H11A 109.117 no
C12 C11 H11B 109.115 no
H11A C11 H11B 107.851 no
N3 C12 H12A 109.076 no
N3 C12 H12B 109.083 no
C11 C12 H12A 109.075 no
C11 C12 H12B 109.086 no
H12A C12 H12B 107.840 no
C14 C15 H15 122.032 no
C16 C15 H15 122.015 no
C15 C16 H16 116.424 no
C17 C16 H16 116.422 no
C16 C17 H17 119.705 no
C18 C17 H17 119.699 no
C13 C18 H18 121.948 no
C17 C18 H18 121.945 no
N3 C19 H19 114.321 no
C13 C19 H19 114.319 no
C21 C22 H22 119.370 no
C23 C22 H22 119.358 no
C22 C23 H23 118.595 no
C24 C23 H23 118.592 no
C23 C24 H24 120.375 no
C25 C24 H24 120.381 no
C20 C25 H25 121.780 no
C24 C25 H25 121.778 no
N2 C26 H26 114.853 no
C20 C26 H26 114.861 no
N2 C27 H27A 109.070 no
N2 C27 H27B 109.072 no
C28 C27 H27A 109.053 no
C28 C27 H27B 109.059 no
H27A C27 H27B 107.833 no
C27 C28 H28A 108.104 no
C27 C28 H28B 108.087 no
C29 C28 H28A 108.105 no
C29 C28 H28B 108.121 no
H28A C28 H28B 107.301 no
C28 C29 H29A 109.321 no
C28 C29 H29B 109.329 no
C30 C29 H29A 109.306 no
C30 C29 H29B 109.298 no
H29A C29 H29B 107.972 no
C29 C30 H30A 108.166 no
C29 C30 H30B 108.168 no
C31 C30 H30A 108.180 no
C31 C30 H30B 108.168 no
H30A C30 H30B 107.330 no
N4 C31 H31A 108.448 no
N4 C31 H31B 108.435 no
C30 C31 H31A 108.465 no
C30 C31 H31B 108.450 no
H31A C31 H31B 107.469 no
C33 C34 H34 115.222 no
C35 C34 H34 115.220 no
C34 C35 H35 122.918 no
C36 C35 H35 122.915 no
C35 C36 H36 119.920 no
C37 C36 H36 119.926 no
C32 C37 H37 118.513 no
C36 C37 H37 118.514 no
N4 C38 H38 116.248 no
C32 C38 H38 116.246 no
C40 C39 H39A 110.298 no
C40 C39 H39B 110.302 no
C44 C39 H39A 110.285 no
C44 C39 H39B 110.300 no
H39A C39 H39B 108.556 no
C39 C40 H40A 109.449 no
C39 C40 H40B 109.446 no
C41 C40 H40A 109.470 no
C41 C40 H40B 109.459 no
H40A C40 H40B 108.035 no
C40 C41 H41A 109.525 no
C40 C41 H41B 109.512 no
C42 C41 H41A 109.530 no
C42 C41 H41B 109.531 no
H41A C41 H41B 108.088 no
C41 C42 H42A 109.045 no
C41 C42 H42B 109.073 no
C43 C42 H42A 109.060 no
C43 C42 H42B 109.070 no
H42A C42 H42B 107.809 no
C42 C43 H43A 108.739 no
C42 C43 H43B 108.739 no
C44 C43 H43A 108.756 no
C44 C43 H43B 108.753 no
H43A C43 H43B 107.635 no
C39 C44 H44A 108.212 no
C39 C44 H44B 108.202 no
C43 C44 H44A 108.191 no
C43 C44 H44B 108.194 no
H44A C44 H44B 107.349 no

loop_
_geom_bond_atom_site_label_1
_geom_bond_atom_site_label_2
_geom_bond_distance
_geom_bond_publ_flag
Pt1 O1 1.982(15) yes
Pt1 O2 2.026(15) yes
Pt1 N1 2.024(19) yes
Pt1 N2 2.03(3) yes
Pt2 O3 2.041(17) yes
Pt2 O4 2.004(17) yes
Pt2 N3 2.00(2) yes
Pt2 N4 1.99(2) yes
O1 C2 1.29(3) yes
O2 C21 1.31(3) yes
O3 C14 1.26(4) yes
O4 C33 1.35(4) yes
N1 C7 1.34(3) yes
N1 C8 1.51(3) yes
N2 C26 1.34(4) yes
N2 C27 1.41(4) yes
N3 C12 1.52(4) yes
N3 C19 1.23(4) yes
N4 C31 1.49(4) yes
N4 C38 1.36(3) yes
C1 C2 1.38(4) yes
C1 C6 1.39(4) yes
C1 C7 1.43(3) yes
C2 C3 1.39(4) yes
C3 C4 1.38(4) yes
C4 C5 1.40(4) yes
C5 C6 1.37(4) yes
C8 C9 1.51(4) yes
C9 C10 1.59(4) yes
C10 C11 1.49(4) yes
C11 C12 1.55(4) yes
C13 C14 1.37(5) yes
C13 C18 1.47(4) yes
C13 C19 1.44(5) yes
C14 C15 1.48(5) yes
C15 C16 1.35(5) yes
C16 C17 1.28(5) yes
C17 C18 1.47(6) yes
C20 C21 1.38(4) yes
C20 C25 1.42(4) yes
C20 C26 1.40(3) yes
C21 C22 1.46(3) yes
C22 C23 1.33(4) yes
C23 C24 1.37(4) yes
C24 C25 1.45(4) yes
C27 C28 1.59(4) yes
C28 C29 1.51(4) yes
C29 C30 1.50(4) yes
C30 C31 1.49(4) yes
C32 C33 1.42(4) yes
C32 C37 1.43(4) yes
C32 C38 1.42(4) yes
C33 C34 1.40(4) yes
C34 C35 1.37(4) yes
C35 C36 1.43(5) yes
C36 C37 1.34(5) yes
C39 C40 1.53(4) yes
C39 C44 1.52(4) yes
C40 C41 1.56(4) yes
C41 C42 1.51(4) yes
C42 C43 1.45(4) yes
C43 C44 1.51(4) yes
C3 H3 0.950 no
C4 H4 0.950 no
C5 H5 0.950 no
C6 H6 0.950 no
C7 H7 0.950 no
C8 H8A 0.990 no
C8 H8B 0.990 no
C9 H9A 0.990 no
C9 H9B 0.990 no
C10 H10A 0.990 no
C10 H10B 0.990 no
C11 H11A 0.990 no
C11 H11B 0.990 no
C12 H12A 0.990 no
C12 H12B 0.990 no
C15 H15 0.950 no
C16 H16 0.950 no
C17 H17 0.950 no
C18 H18 0.950 no
C19 H19 0.950 no
C22 H22 0.950 no
C23 H23 0.950 no
C24 H24 0.950 no
C25 H25 0.950 no
C26 H26 0.950 no
C27 H27A 0.990 no
C27 H27B 0.990 no
C28 H28A 0.990 no
C28 H28B 0.990 no
C29 H29A 0.990 no
C29 H29B 0.990 no
C30 H30A 0.990 no
C30 H30B 0.990 no
C31 H31A 0.990 no
C31 H31B 0.990 no
C34 H34 0.950 no
C35 H35 0.950 no
C36 H36 0.950 no
C37 H37 0.950 no
C38 H38 0.950 no
C39 H39A 0.990 no
C39 H39B 0.990 no
C40 H40A 0.990 no
C40 H40B 0.990 no
C41 H41A 0.990 no
C41 H41B 0.990 no
C42 H42A 0.990 no
C42 H42B 0.990 no
C43 H43A 0.990 no
C43 H43B 0.990 no
C44 H44A 0.990 no
C44 H44B 0.990 no

loop_
_geom_contact_atom_site_label_1
_geom_contact_atom_site_label_2
_geom_contact_distance
_geom_contact_publ_flag
_geom_contact_site_symmetry_2
Pt1 C1 3.31(3) no .
Pt1 C20 3.34(3) no .
Pt2 C13 3.32(3) no .
Pt2 C32 3.30(3) no .
O1 C6 3.60(3) no .
O1 C7 2.96(3) no .
O1 C27 2.79(3) no .
O1 C28 3.46(3) no .
O1 C29 3.12(4) no .
O2 C8 2.80(3) no .
O2 C9 3.01(4) no .
O2 C23 3.56(3) no .
O2 C26 2.98(3) no .
O3 C16 3.47(4) no .
O3 C19 2.90(4) no .
O3 C30 3.08(4) no .
O3 C31 2.78(4) no .
O4 C10 2.96(3) no .
O4 C11 3.40(3) no .
O4 C12 2.76(3) no .
O4 C38 3.04(3) no .
N1 C2 3.05(3) no .
N1 C10 3.03(4) no .
N2 C21 3.01(4) no .
N2 C29 3.26(4) no .
N3 C10 3.30(4) no .
N3 C14 2.97(4) no .
N4 C29 3.05(4) no .
N4 C33 3.03(4) no .
C1 C4 2.83(4) no .
C2 C5 2.79(4) no .
C3 C6 2.68(4) no .
C5 C36 3.38(4) no .
C5 C37 3.28(4) no .
C7 C9 3.34(4) no .
C7 C10 3.39(4) no .
C11 C19 3.20(4) no .
C13 C16 2.77(5) no .
C14 C17 2.79(5) no .
C15 C18 2.85(5) no .
C20 C23 2.75(4) no .
C21 C24 2.84(4) no .
C22 C25 2.81(4) no .
C26 C28 3.30(4) no .
C30 C38 3.49(4) no .
C32 C35 2.84(5) no .
C33 C36 2.86(4) no .
C34 C37 2.67(4) no .
C39 C42 2.99(4) no .
C40 C43 2.91(4) no .
C41 C44 2.88(4) no .
Pt2 C13 3.58(3) no 2_655
Pt2 C19 3.40(3) no 2_655
O3 C14 3.54(4) no 2_655
N3 N3 3.48(3) no 2_655
N4 C18 3.34(4) no 2_655
C1 C25 3.39(4) no 4_645
C2 C25 3.43(4) no 4_645
C4 C22 3.56(4) no 1_554
C7 C25 3.47(4) no 4_645
C13 Pt2 3.58(3) no 2_655
C13 C41 3.57(4) no .
C14 O3 3.54(4) no 2_655
C14 C14 3.51(4) no 2_655
C14 C41 3.53(4) no .
C18 N4 3.34(4) no 2_655
C18 C38 3.55(4) no 2_655
C19 Pt2 3.40(3) no 2_655
C20 C40 3.36(4) no .
C21 C27 3.60(4) no 4_645
C21 C40 3.42(4) no .
C22 C4 3.56(4) no 1_556
C25 C1 3.39(4) no 4_655
C25 C2 3.43(4) no 4_655
C25 C7 3.47(4) no 4_655
C26 C40 3.56(4) no .
C27 C21 3.60(4) no 4_655
C38 C18 3.55(4) no 2_655
C40 C20 3.36(4) no .
C40 C21 3.42(4) no .
C40 C26 3.56(4) no .
C41 C13 3.57(4) no .
C41 C14 3.53(4) no .
Pt1 H8A 3.1478 no .
Pt1 H9A 3.2479 no .
Pt1 H27A 3.0228 no .
Pt1 H29B 2.9841 no .
Pt2 H10A 2.9720 no .
Pt2 H12A 3.0858 no .
Pt2 H30A 3.2738 no .
Pt2 H31B 3.1468 no .
O1 H3 2.4712 no .
O1 H27A 2.1910 no .
O1 H29A 2.9725 no .
O1 H29B 2.5965 no .
O2 H8A 2.4076 no .
O2 H9A 2.3488 no .
O2 H9B 3.5582 no .
O2 H22 2.4862 no .
O3 H15 2.4588 no .
O3 H30A 2.4597 no .
O3 H31B 2.3570 no .
O4 H10A 2.3396 no .
O4 H10B 2.8947 no .
O4 H12A 2.1683 no .
O4 H34 2.4461 no .
N1 H9A 2.6779 no .
N1 H9B 3.3072 no .
N1 H10A 2.8335 no .
N1 H10B 3.1809 no .
N2 H28A 2.6157 no .
N2 H28B 3.2988 no .
N2 H29B 2.9553 no .
N3 H10A 2.9856 no .
N3 H11A 2.5936 no .
N3 H11B 3.3464 no .
N4 H29A 3.0831 no .
N4 H29B 2.9179 no .
N4 H30A 2.7725 no .
N4 H30B 3.3399 no .
C1 H3 3.2169 no .
C1 H5 3.2704 no .
C2 H4 3.3160 no .
C2 H6 3.2368 no .
C2 H7 3.3220 no .
C2 H27A 3.2807 no .
C2 H29A 3.3826 no .
C2 H29B 3.2507 no .
C3 H5 3.2190 no .
C3 H29A 3.4691 no .
C4 H6 3.2487 no .
C4 H37 3.5504 no .
C5 H3 3.2086 no .
C5 H37 3.3784 no .
C6 H4 3.2682 no .
C6 H7 2.4637 no .
C7 H6 2.4745 no .
C7 H8A 3.1254 no .
C7 H8B 2.4612 no .
C7 H10A 3.1156 no .
C7 H10B 3.1989 no .
C8 H7 2.4883 no .
C8 H10A 2.9412 no .
C8 H10B 2.7658 no .
C9 H7 3.4036 no .
C9 H11A 2.6295 no .
C9 H11B 2.7645 no .
C10 H7 3.3529 no .
C10 H8A 3.4694 no .
C10 H8B 2.8677 no .
C10 H12A 2.5763 no .
C10 H12B 3.3230 no .
C11 H9A 2.8016 no .
C11 H9B 2.6109 no .
C11 H19 3.1456 no .
C12 H10A 2.6565 no .
C12 H10B 2.7848 no .
C12 H19 2.3343 no .
C13 H15 3.3350 no .
C13 H17 3.3564 no .
C14 H16 3.2595 no .
C14 H18 3.3145 no .
C14 H19 3.2563 no .
C14 H30A 3.4059 no .
C14 H31B 3.4165 no .
C15 H17 3.1939 no .
C16 H18 3.2392 no .
C17 H15 3.1984 no .
C18 H16 3.2324 no .
C18 H19 2.5946 no .
C19 H11A 2.9464 no .
C19 H12A 3.0807 no .
C19 H12B 2.4400 no .
C19 H18 2.7228 no .
C20 H22 3.2625 no .
C20 H24 3.2991 no .
C21 H8A 3.5297 no .
C21 H9A 3.3430 no .
C21 H23 3.2839 no .
C21 H25 3.3191 no .
C21 H26 3.2489 no .
C22 H24 3.2208 no .
C23 H25 3.2941 no .
C24 H22 3.2209 no .
C25 H23 3.2851 no .
C25 H26 2.4080 no .
C26 H25 2.5244 no .
C26 H27A 3.1059 no .
C26 H27B 2.4165 no .
C26 H28A 3.0580 no .
C27 H26 2.4280 no .
C27 H29A 2.9263 no .
C27 H29B 2.7616 no .
C28 H26 3.3152 no .
C28 H30A 2.8018 no .
C28 H30B 2.5334 no .
C29 H27A 2.7656 no .
C29 H27B 3.4422 no .
C29 H31A 2.8015 no .
C29 H31B 3.3629 no .
C30 H28A 2.5760 no .
C30 H28B 2.7486 no .
C30 H38 3.5442 no .
C31 H29A 2.6387 no .
C31 H29B 2.8849 no .
C31 H38 2.5096 no .
C32 H34 3.2026 no .
C32 H36 3.2861 no .
C33 H10A 3.3298 no .
C33 H12A 3.3068 no .
C33 H35 3.3506 no .
C33 H37 3.3040 no .
C33 H38 3.3047 no .
C34 H6 3.4147 no .
C34 H36 3.2178 no .
C35 H5 3.4834 no .
C35 H6 3.3521 no .
C35 H37 3.2552 no .
C36 H5 2.9600 no .
C36 H34 3.2009 no .
C37 H5 3.1685 no .
C37 H35 3.2688 no .
C37 H38 2.5481 no .
C38 H29A 3.2935 no .
C38 H29B 3.4799 no .
C38 H31A 2.4502 no .
C38 H31B 3.0839 no .
C38 H37 2.5820 no .
C39 H41A 2.7566 no .
C39 H41B 3.3971 no .
C39 H42B 3.3832 no .
C39 H43A 3.3870 no .
C39 H43B 2.8623 no .
C40 H42A 3.3749 no .
C40 H42B 2.7614 no .
C40 H43B 3.3586 no .
C40 H44A 2.6980 no .
C40 H44B 3.3097 no .
C41 H39A 3.4069 no .
C41 H39B 2.7787 no .
C41 H43A 3.3052 no .
C41 H43B 2.7576 no .
C41 H44A 3.2915 no .
C42 H39B 3.3507 no .
C42 H40A 2.7336 no .
C42 H40B 3.3696 no .
C42 H44A 2.7776 no .
C42 H44B 3.3042 no .
C43 H39A 3.3990 no .
C43 H39B 2.8540 no .
C43 H40A 3.2080 no .
C43 H41A 2.7300 no .
C43 H41B 3.3051 no .
C44 H40A 2.6738 no .
C44 H40B 3.3169 no .
C44 H41A 3.2195 no .
C44 H42A 3.3197 no .
C44 H42B 2.7813 no .
H3 H4 2.3210 no .
H3 H27A 3.1603 no .
H3 H29A 3.1771 no .
H4 H5 2.3898 no .
H5 H6 2.3057 no .
H5 H36 3.0260 no .
H5 H37 3.2586 no .
H6 H7 2.1960 no .
H6 H35 3.5706 no .
H7 H8A 3.2686 no .
H7 H8B 2.1558 no .
H7 H10A 3.2941 no .
H7 H10B 2.9024 no .
H8A H9A 2.3171 no .
H8A H9B 2.3509 no .
H8A H22 3.4303 no .
H8B H9A 2.8489 no .
H8B H9B 2.3321 no .
H8B H10A 3.3223 no .
H8B H10B 2.6577 no .
H9A H10A 2.3669 no .
H9A H10B 2.9084 no .
H9A H11A 2.5480 no .
H9A H11B 3.1986 no .
H9A H22 3.3554 no .
H9B H10A 2.9056 no .
H9B H10B 2.5145 no .
H9B H11A 2.7037 no .
H9B H11B 2.4900 no .
H10A H11A 2.4060 no .
H10A H11B 2.8448 no .
H10A H12A 2.6470 no .
H10A H12B 3.5969 no .
H10B H11A 2.8441 no .
H10B H11B 2.3068 no .
H10B H12A 2.5032 no .
H10B H12B 3.5055 no .
H10B H34 3.3819 no .
H11A H12A 2.8595 no .
H11A H12B 2.5368 no .
H11A H19 2.8906 no .
H11B H12A 2.5364 no .
H11B H12B 2.2545 no .
H11B H19 3.5939 no .
H12A H19 3.1903 no .
H12A H34 3.1449 no .
H12B H19 2.0791 no .
H15 H16 2.2787 no .
H15 H30A 3.3825 no .
H15 H31B 3.1804 no .
H16 H17 2.1722 no .
H17 H18 2.4387 no .
H18 H19 2.4514 no .
H22 H23 2.2548 no .
H23 H24 2.3091 no .
H24 H25 2.4292 no .
H25 H26 2.1993 no .
H26 H27A 3.2628 no .
H26 H27B 2.1163 no .
H26 H28A 3.0366 no .
H27A H28A 2.9027 no .
H27A H28B 2.5155 no .
H27A H29A 2.7206 no .
H27A H29B 2.8527 no .
H27B H28A 2.5057 no .
H27B H28B 2.3159 no .
H28A H29A 2.8424 no .
H28A H29B 2.4309 no .
H28A H30A 2.5493 no .
H28A H30B 2.5650 no .
H28B H29A 2.2945 no .
H28B H29B 2.8449 no .
H28B H30A 3.2427 no .
H28B H30B 2.4496 no .
H29A H30A 2.8301 no .
H29A H30B 2.4657 no .
H29A H31A 2.5619 no .
H29A H31B 3.5692 no .
H29A H38 3.0595 no .
H29B H30A 2.2534 no .
H29B H30B 2.8266 no .
H29B H31A 3.3188 no .
H30A H31A 2.8193 no .
H30A H31B 2.2708 no .
H30B H31A 2.2734 no .
H30B H31B 2.3224 no .
H31A H38 2.1446 no .
H31B H38 3.2215 no .
H34 H35 2.2904 no .
H35 H36 2.4258 no .
H36 H37 2.2696 no .
H37 H38 2.3273 no .
H39A H40A 2.3701 no .
H39A H40B 2.4118 no .
H39A H44A 2.3063 no .
H39A H44B 2.3958 no .
H39B H40A 2.8867 no .
H39B H40B 2.3790 no .
H39B H41A 2.6217 no .
H39B H43B 2.8007 no .
H39B H44A 2.8574 no .
H39B H44B 2.3265 no .
H40A H41A 2.9000 no .
H40A H41B 2.4027 no .
H40A H42B 2.6060 no .
H40A H44A 2.5431 no .
H40A H44B 3.5906 no .
H40B H41A 2.4035 no .
H40B H41B 2.4033 no .
H40B H44A 3.5967 no .
H41A H42A 2.3236 no .
H41A H42B 2.8548 no .
H41A H43B 2.6572 no .
H41B H42A 2.3791 no .
H41B H42B 2.3193 no .
H42A H43A 2.3490 no .
H42A H43B 2.2301 no .
H42B H43A 2.2331 no .
H42B H43B 2.8012 no .
H42B H44A 2.7153 no .
H43A H44A 2.2697 no .
H43A H44B 2.3749 no .
H43B H44A 2.8329 no .
H43B H44B 2.2746 no .
Pt1 H25 3.2317 no 4_645
Pt1 H26 2.9406 no 4_645
Pt1 H27B 3.5148 no 4_645
Pt1 H40B 3.4030 no .
Pt2 H19 3.4794 no 2_655
O1 H25 2.7009 no 4_645
O2 H4 3.4958 no 1_556
O2 H26 3.3609 no 4_645
O2 H27B 2.6460 no 4_645
O2 H40A 3.3321 no .
O2 H40B 3.0807 no .
O3 H41A 2.7849 no .
O4 H12B 3.2586 no 2_655
O4 H19 3.3959 no 2_655
N1 H25 3.1731 no 4_645
N1 H26 3.2322 no 4_645
N2 H40B 2.9913 no .
N3 H41B 3.4170 no .
N4 H18 3.1684 no 2_655
C1 H24 3.5537 no 4_645
C1 H25 2.8172 no 4_645
C2 H24 3.5567 no 4_645
C2 H25 2.6322 no 4_645
C3 H22 3.3607 no 1_554
C3 H24 3.4414 no 4_645
C3 H25 3.3645 no 4_645
C3 H40A 3.4240 no 1_554
C3 H42B 3.1450 no 1_554
C4 H9A 3.3150 no 1_554
C4 H9B 3.5782 no 1_554
C4 H11A 3.5101 no 1_554
C4 H22 3.0860 no 1_554
C4 H24 3.3930 no 4_645
C4 H40A 3.2508 no 1_554
C4 H41B 3.4447 no 1_554
C4 H42B 3.1668 no 1_554
C5 H9B 3.3598 no 1_554
C5 H11A 3.4446 no 1_554
C5 H24 3.4328 no 4_645
C5 H44B 3.1230 no 1_544
C6 H24 3.4049 no 4_645
C6 H43A 3.4247 no 1_544
C6 H44B 3.4737 no 1_544
C7 H25 3.0107 no 4_645
C7 H28B 3.2531 no 1_545
C7 H30B 3.3109 no 1_545
C8 H28A 3.3814 no 1_545
C8 H39B 3.0391 no 1_545
C9 H4 3.2882 no 1_556
C9 H5 3.4539 no 1_556
C9 H39B 3.2511 no 1_545
C9 H44B 3.5999 no 1_545
C10 H15 3.5532 no 1_545
C11 H5 3.2765 no 1_556
C11 H15 3.3239 no 1_545
C11 H16 3.3383 no 1_545
C11 H36 3.0118 no 1_556
C11 H41B 3.5145 no .
C12 H12A 3.3833 no 2_655
C12 H15 3.3196 no 1_545
C12 H16 3.1471 no 1_545
C12 H36 3.2263 no 1_556
C13 H41A 3.1255 no .
C13 H41B 3.3914 no .
C13 H42A 2.9948 no .
C14 H41A 2.7621 no .
C14 H41B 3.5965 no .
C14 H42A 3.4295 no .
C15 H11B 3.2245 no 1_565
C15 H41A 3.2368 no .
C16 H11B 3.1550 no 1_565
C16 H12B 3.3332 no 1_565
C16 H31B 3.3421 no 2_655
C16 H34 3.1249 no 2_665
C16 H35 3.5852 no 2_665
C16 H36 3.4611 no 1_566
C16 H42A 3.5382 no .
C16 H43B 3.5048 no .
C17 H17 3.3116 no 2_656
C17 H31A 3.6000 no 2_655
C17 H31B 2.9982 no 2_655
C17 H34 3.4171 no 2_665
C17 H35 3.3616 no 1_566
C17 H35 3.1071 no 2_665
C17 H42A 3.1910 no .
C18 H31B 3.1871 no 2_655
C18 H42A 2.8631 no .
C19 H37 3.3034 no 1_556
C19 H41B 3.2807 no .
C20 H27B 3.3752 no 4_645
C20 H39A 3.0905 no .
C20 H40A 3.0273 no .
C20 H40B 2.9741 no .
C21 H4 3.5841 no 1_556
C21 H27B 2.6894 no 4_645
C21 H40A 2.9003 no .
C21 H40B 3.0314 no .
C22 H3 3.3632 no 1_556
C22 H4 3.1981 no 1_556
C22 H24 3.3599 no 4_646
C22 H27A 3.5560 no 4_645
C22 H27B 3.0831 no 4_645
C22 H40A 3.1967 no .
C23 H3 3.2787 no 1_556
C23 H44A 3.3083 no 4_646
C24 H22 3.3891 no 4_656
C24 H23 3.5962 no 4_656
C24 H44B 3.5585 no 4_646
C25 H39A 3.0727 no .
C25 H40A 3.5308 no .
C26 H8A 3.5288 no 4_655
C26 H39A 3.1026 no .
C26 H40B 2.9300 no .
C28 H7 3.2971 no 1_565
C28 H8B 3.1356 no 1_565
C28 H40B 3.4914 no .
C30 H7 3.3166 no 1_565
C32 H18 3.3977 no 2_655
C32 H19 3.5476 no 2_655
C33 H12B 3.4326 no 2_655
C33 H19 3.3579 no 2_655
C34 H12B 3.3489 no 2_655
C34 H16 3.1298 no 2_645
C34 H17 3.5402 no 2_645
C34 H36 3.5683 no 2_654
C35 H16 3.4109 no 2_645
C35 H17 3.5115 no 1_544
C35 H17 3.0409 no 2_645
C35 H35 3.5592 no 2_654
C35 H36 3.4577 no 2_654
C36 H11A 3.4319 no 1_554
C36 H11B 3.3363 no 1_554
C36 H12B 3.5124 no 1_554
C36 H16 3.4881 no 1_544
C36 H19 3.4575 no 1_554
C37 H11A 3.5331 no 1_554
C37 H19 3.3216 no 1_554
C38 H18 3.0117 no 2_655
C38 H42A 3.5711 no 1_554
C38 H42B 3.3870 no 1_554
C39 H8B 3.3668 no 1_565
C39 H9B 3.3060 no 1_565
C39 H28A 3.2312 no .
C40 H4 3.2507 no 1_556
C40 H28A 3.4603 no .
C41 H4 3.2695 no 1_556
C41 H30A 3.5696 no .
C42 H37 3.5110 no 1_556
C42 H38 3.0197 no 1_556
C43 H5 3.3518 no 1_566
C43 H6 3.4568 no 1_566
C44 H5 3.5358 no 1_566
C44 H9B 3.2661 no 1_565
C44 H23 3.3130 no 4_656
H3 C22 3.3632 no 1_554
H3 C23 3.2787 no 1_554
H3 H22 3.3190 no 1_554
H3 H23 3.2501 no 1_554
H3 H40A 2.8526 no 1_554
H3 H42B 2.8705 no 1_554
H3 H44A 3.3404 no 1_554
H4 O2 3.4958 no 1_554
H4 C9 3.2882 no 1_554
H4 C21 3.5841 no 1_554
H4 C22 3.1981 no 1_554
H4 C40 3.2507 no 1_554
H4 C41 3.2695 no 1_554
H4 H9A 2.5434 no 1_554
H4 H9B 3.1586 no 1_554
H4 H11A 3.0217 no 1_554
H4 H22 2.8397 no 1_554
H4 H40A 2.5679 no 1_554
H4 H40B 3.5469 no 1_554
H4 H41B 2.7273 no 1_554
H4 H42B 2.9840 no 1_554
H5 C9 3.4539 no 1_554
H5 C11 3.2765 no 1_554
H5 C43 3.3518 no 1_544
H5 C44 3.5358 no 1_544
H5 H9A 3.3615 no 1_554
H5 H9B 2.7476 no 1_554
H5 H11A 2.8157 no 1_554
H5 H11B 2.8578 no 1_554
H5 H43A 3.1844 no 1_544
H5 H43B 2.8765 no 1_544
H5 H44B 2.8170 no 1_544
H6 C43 3.4568 no 1_544
H6 H28B 3.4860 no 1_545
H6 H30B 3.0985 no 1_545
H6 H43A 2.6986 no 1_544
H6 H43B 3.5586 no 1_544
H6 H44B 3.3152 no 1_544
H7 C28 3.2971 no 1_545
H7 C30 3.3166 no 1_545
H7 H25 3.5898 no 4_645
H7 H28A 3.2323 no 1_545
H7 H28B 2.5840 no 1_545
H7 H30B 2.3661 no 1_545
H8A C26 3.5288 no 4_645
H8A H26 3.2726 no 4_645
H8A H27B 3.1745 no 4_645
H8A H28A 3.5671 no 1_545
H8A H39A 3.4753 no 1_545
H8A H39B 3.0564 no 1_545
H8B C28 3.1356 no 1_545
H8B C39 3.3668 no 1_545
H8B H28A 2.4562 no 1_545
H8B H28B 2.9206 no 1_545
H8B H30A 3.4657 no 1_545
H8B H30B 2.9877 no 1_545
H8B H39A 3.4708 no 1_545
H8B H39B 2.4702 no 1_545
H9A C4 3.3150 no 1_556
H9A H4 2.5434 no 1_556
H9A H5 3.3615 no 1_556
H9A H40B 3.5159 no .
H9A H41B 3.2544 no .
H9B C4 3.5782 no 1_556
H9B C5 3.3598 no 1_556
H9B C39 3.3060 no 1_545
H9B C44 3.2661 no 1_545
H9B H4 3.1586 no 1_556
H9B H5 2.7476 no 1_556
H9B H39B 2.6224 no 1_545
H9B H43B 3.0623 no 1_545
H9B H44B 2.6685 no 1_545
H10B H15 2.8802 no 1_545
H10B H30B 3.2041 no 1_545
H11A C4 3.5101 no 1_556
H11A C5 3.4446 no 1_556
H11A C36 3.4319 no 1_556
H11A C37 3.5331 no 1_556
H11A H4 3.0217 no 1_556
H11A H5 2.8157 no 1_556
H11A H36 2.8652 no 1_556
H11A H37 2.9938 no 1_556
H11A H41B 2.6506 no .
H11B C15 3.2245 no 1_545
H11B C16 3.1550 no 1_545
H11B C36 3.3363 no 1_556
H11B H5 2.8578 no 1_556
H11B H15 2.8262 no 1_545
H11B H16 2.6532 no 1_545
H11B H36 2.5722 no 1_556
H11B H43B 3.0190 no 1_545
H12A C12 3.3833 no 2_655
H12A H12A 2.9514 no 2_655
H12A H12B 3.0905 no 2_655
H12A H15 2.8595 no 1_545
H12A H16 3.2698 no 1_545
H12B O4 3.2586 no 2_655
H12B C16 3.3332 no 1_545
H12B C33 3.4326 no 2_655
H12B C34 3.3489 no 2_655
H12B C36 3.5124 no 1_556
H12B H12A 3.0905 no 2_655
H12B H15 3.2775 no 1_545
H12B H16 2.4814 no 1_545
H12B H34 3.1219 no 2_655
H12B H36 2.6121 no 1_556
H15 C10 3.5532 no 1_565
H15 C11 3.3239 no 1_565
H15 C12 3.3196 no 1_565
H15 H10B 2.8802 no 1_565
H15 H11B 2.8262 no 1_565
H15 H12A 2.8595 no 1_565
H15 H12B 3.2775 no 1_565
H15 H15 3.5696 no 2_655
H15 H41A 3.5192 no .
H16 C11 3.3383 no 1_565
H16 C12 3.1471 no 1_565
H16 C34 3.1298 no 2_665
H16 C35 3.4109 no 2_665
H16 C36 3.4881 no 1_566
H16 H11B 2.6532 no 1_565
H16 H12A 3.2698 no 1_565
H16 H12B 2.4814 no 1_565
H16 H34 2.5768 no 2_665
H16 H35 3.4408 no 1_566
H16 H35 3.2447 no 2_665
H16 H36 2.6769 no 1_566
H17 C17 3.3116 no 2_656
H17 C34 3.5402 no 2_665
H17 C35 3.5115 no 1_566
H17 C35 3.0409 no 2_665
H17 H17 2.4627 no 2_656
H17 H31A 3.3987 no 2_655
H17 H31B 3.1816 no 2_655
H17 H34 3.1835 no 2_665
H17 H35 2.7326 no 1_566
H17 H35 2.3098 no 2_665
H17 H36 3.5925 no 1_566
H18 N4 3.1684 no 2_655
H18 C32 3.3977 no 2_655
H18 C38 3.0117 no 2_655
H18 H18 2.9556 no 2_656
H18 H31B 3.4719 no 2_655
H18 H37 3.1755 no 1_556
H18 H38 3.2115 no 2_655
H18 H42A 3.1692 no .
H19 Pt2 3.4794 no 2_655
H19 O4 3.3959 no 2_655
H19 C32 3.5476 no 2_655
H19 C33 3.3579 no 2_655
H19 C36 3.4575 no 1_556
H19 C37 3.3216 no 1_556
H19 H36 2.9483 no 1_556
H19 H37 2.7093 no 1_556
H22 C3 3.3607 no 1_556
H22 C4 3.0860 no 1_556
H22 C24 3.3891 no 4_646
H22 H3 3.3190 no 1_556
H22 H4 2.8397 no 1_556
H22 H24 2.5485 no 4_646
H22 H27A 3.4655 no 4_645
H22 H27B 3.2528 no 4_645
H22 H40A 3.5889 no .
H23 C24 3.5962 no 4_646
H23 C44 3.3130 no 4_646
H23 H3 3.2501 no 1_556
H23 H24 3.1838 no 4_646
H23 H25 3.5116 no 4_646
H23 H39A 3.1889 no 4_646
H23 H44A 2.7387 no 4_646
H23 H44B 3.1041 no 4_646
H24 C1 3.5537 no 4_655
H24 C2 3.5567 no 4_655
H24 C3 3.4414 no 4_655
H24 C4 3.3930 no 4_655
H24 C5 3.4328 no 4_655
H24 C6 3.4049 no 4_655
H24 C22 3.3599 no 4_656
H24 H22 2.5485 no 4_656
H24 H23 3.1838 no 4_656
H24 H44B 3.0783 no 4_646
H25 Pt1 3.2317 no 4_655
H25 O1 2.7009 no 4_655
H25 N1 3.1731 no 4_655
H25 C1 2.8172 no 4_655
H25 C2 2.6322 no 4_655
H25 C3 3.3645 no 4_655
H25 C7 3.0107 no 4_655
H25 H7 3.5898 no 4_655
H25 H23 3.5116 no 4_656
H25 H39A 3.0944 no .
H26 Pt1 2.9406 no 4_655
H26 O2 3.3609 no 4_655
H26 N1 3.2322 no 4_655
H26 H8A 3.2726 no 4_655
H26 H39A 3.0118 no .
H26 H40B 3.4749 no .
H27A C22 3.5560 no 4_655
H27A H22 3.4655 no 4_655
H27B Pt1 3.5148 no 4_655
H27B O2 2.6460 no 4_655
H27B C20 3.3752 no 4_655
H27B C21 2.6894 no 4_655
H27B C22 3.0831 no 4_655
H27B H8A 3.1745 no 4_655
H27B H22 3.2528 no 4_655
H28A C8 3.3814 no 1_565
H28A C39 3.2312 no .
H28A C40 3.4603 no .
H28A H7 3.2323 no 1_565
H28A H8A 3.5671 no 1_565
H28A H8B 2.4562 no 1_565
H28A H39A 3.2322 no .
H28A H39B 2.6639 no .
H28A H40B 2.8295 no .
H28B C7 3.2531 no 1_565
H28B H6 3.4860 no 1_565
H28B H7 2.5840 no 1_565
H28B H8B 2.9206 no 1_565
H29A H42B 3.2015 no 1_554
H29A H43A 3.1387 no 1_554
H29A H44A 3.5996 no 1_554
H29B H40B 3.2510 no .
H30A C41 3.5696 no .
H30A H8B 3.4657 no 1_565
H30A H39B 3.3215 no .
H30A H40B 3.3438 no .
H30A H41A 2.7507 no .
H30B C7 3.3109 no 1_565
H30B H6 3.0985 no 1_565
H30B H7 2.3661 no 1_565
H30B H8B 2.9877 no 1_565
H30B H10B 3.2041 no 1_565
H31A C17 3.6000 no 2_655
H31A H17 3.3987 no 2_655
H31A H35 3.2439 no 1_565
H31A H42A 3.4269 no 1_554
H31A H42B 3.4352 no 1_554
H31A H43A 2.8167 no 1_554
H31B C16 3.3421 no 2_655
H31B C17 2.9982 no 2_655
H31B C18 3.1871 no 2_655
H31B H17 3.1816 no 2_655
H31B H18 3.4719 no 2_655
H31B H34 3.1118 no 1_565
H31B H35 3.5941 no 1_565
H34 C16 3.1249 no 2_645
H34 C17 3.4171 no 2_645
H34 H12B 3.1219 no 2_655
H34 H16 2.5768 no 2_645
H34 H17 3.1835 no 2_645
H34 H31B 3.1118 no 1_545
H35 C16 3.5852 no 2_645
H35 C17 3.3616 no 1_544
H35 C17 3.1071 no 2_645
H35 C35 3.5592 no 2_654
H35 H16 3.4408 no 1_544
H35 H16 3.2447 no 2_645
H35 H17 2.7326 no 1_544
H35 H17 2.3098 no 2_645
H35 H31A 3.2439 no 1_545
H35 H31B 3.5941 no 1_545
H35 H35 3.2149 no 2_654
H36 C11 3.0118 no 1_554
H36 C12 3.2263 no 1_554
H36 C16 3.4611 no 1_544
H36 C34 3.5683 no 2_654
H36 C35 3.4577 no 2_654
H36 H11A 2.8652 no 1_554
H36 H11B 2.5722 no 1_554
H36 H12B 2.6121 no 1_554
H36 H16 2.6769 no 1_544
H36 H17 3.5925 no 1_544
H36 H19 2.9483 no 1_554
H37 C19 3.3034 no 1_554
H37 C42 3.5110 no 1_554
H37 H11A 2.9938 no 1_554
H37 H18 3.1755 no 1_554
H37 H19 2.7093 no 1_554
H37 H41B 3.3819 no 1_554
H37 H42A 3.0554 no 1_554
H37 H42B 3.1709 no 1_554
H38 C42 3.0197 no 1_554
H38 H18 3.2115 no 2_655
H38 H42A 2.6370 no 1_554
H38 H42B 2.5250 no 1_554
H38 H43A 3.4313 no 1_554
H39A C20 3.0905 no .
H39A C25 3.0727 no .
H39A C26 3.1026 no .
H39A H8A 3.4753 no 1_565
H39A H8B 3.4708 no 1_565
H39A H23 3.1889 no 4_656
H39A H25 3.0944 no .
H39A H26 3.0118 no .
H39A H28A 3.2322 no .
H39B C8 3.0391 no 1_565
H39B C9 3.2511 no 1_565
H39B H8A 3.0564 no 1_565
H39B H8B 2.4702 no 1_565
H39B H9B 2.6224 no 1_565
H39B H28A 2.6639 no .
H39B H30A 3.3215 no .
H40A O2 3.3321 no .
H40A C3 3.4240 no 1_556
H40A C4 3.2508 no 1_556
H40A C20 3.0273 no .
H40A C21 2.9003 no .
H40A C22 3.1967 no .
H40A C25 3.5308 no .
H40A H3 2.8526 no 1_556
H40A H4 2.5679 no 1_556
H40A H22 3.5889 no .
H40B Pt1 3.4030 no .
H40B O2 3.0807 no .
H40B N2 2.9913 no .
H40B C20 2.9741 no .
H40B C21 3.0314 no .
H40B C26 2.9300 no .
H40B C28 3.4914 no .
H40B H4 3.5469 no 1_556
H40B H9A 3.5159 no .
H40B H26 3.4749 no .
H40B H28A 2.8295 no .
H40B H29B 3.2510 no .
H40B H30A 3.3438 no .
H41A O3 2.7849 no .
H41A C13 3.1255 no .
H41A C14 2.7621 no .
H41A C15 3.2368 no .
H41A H15 3.5192 no .
H41A H30A 2.7507 no .
H41B N3 3.4170 no .
H41B C4 3.4447 no 1_556
H41B C11 3.5145 no .
H41B C13 3.3914 no .
H41B C14 3.5965 no .
H41B C19 3.2807 no .
H41B H4 2.7273 no 1_556
H41B H9A 3.2544 no .
H41B H11A 2.6506 no .
H41B H37 3.3819 no 1_556
H42A C13 2.9948 no .
H42A C14 3.4295 no .
H42A C16 3.5382 no .
H42A C17 3.1910 no .
H42A C18 2.8631 no .
H42A C38 3.5711 no 1_556
H42A H18 3.1692 no .
H42A H31A 3.4269 no 1_556
H42A H37 3.0554 no 1_556
H42A H38 2.6370 no 1_556
H42B C3 3.1450 no 1_556
H42B C4 3.1668 no 1_556
H42B C38 3.3870 no 1_556
H42B H3 2.8705 no 1_556
H42B H4 2.9840 no 1_556
H42B H29A 3.2015 no 1_556
H42B H31A 3.4352 no 1_556
H42B H37 3.1709 no 1_556
H42B H38 2.5250 no 1_556
H43A C6 3.4247 no 1_566
H43A H5 3.1844 no 1_566
H43A H6 2.6986 no 1_566
H43A H29A 3.1387 no 1_556
H43A H31A 2.8167 no 1_556
H43A H38 3.4313 no 1_556
H43B C16 3.5048 no .
H43B H5 2.8765 no 1_566
H43B H6 3.5586 no 1_566
H43B H9B 3.0623 no 1_565
H43B H11B 3.0190 no 1_565
H44A C23 3.3083 no 4_656
H44A H3 3.3404 no 1_556
H44A H23 2.7387 no 4_656
H44A H29A 3.5996 no 1_556
H44B C5 3.1230 no 1_566
H44B C6 3.4737 no 1_566
H44B C9 3.5999 no 1_565
H44B C24 3.5585 no 4_656
H44B H5 2.8170 no 1_566
H44B H6 3.3152 no 1_566
H44B H9B 2.6685 no 1_565
H44B H23 3.1041 no 4_656
H44B H24 3.0783 no 4_656

loop_
_geom_torsion_atom_site_label_1
_geom_torsion_atom_site_label_2
_geom_torsion_atom_site_label_3
_geom_torsion_atom_site_label_4
_geom_torsion
_geom_torsion_publ_flag
O1 Pt1 N1 C7 -0.3(15) no
O1 Pt1 N1 C8 177.7(13) no
N1 Pt1 O1 C2 0.7(15) no
O1 Pt1 N2 C26 -167.3(18) no
O1 Pt1 N2 C27 11.6(17) no
N2 Pt1 O1 C2 -173.9(16) no
O2 Pt1 N1 C7 -178.6(15) no
O2 Pt1 N1 C8 -0.6(13) no
N1 Pt1 O2 C21 173.3(14) no
O2 Pt1 N2 C26 11.0(18) no
O2 Pt1 N2 C27 -170.2(17) no
N2 Pt1 O2 C21 -12.0(15) no
O3 Pt2 N3 C12 -168.3(13) no
O3 Pt2 N3 C19 6.3(16) no
N3 Pt2 O3 C14 -11.3(14) no
O3 Pt2 N4 C31 12.4(14) no
O3 Pt2 N4 C38 -164.5(15) no
N4 Pt2 O3 C14 167.8(14) no
O4 Pt2 N3 C12 13.1(13) no
O4 Pt2 N3 C19 -172.4(16) no
N3 Pt2 O4 C33 160.4(13) no
O4 Pt2 N4 C31 -169.0(13) no
O4 Pt2 N4 C38 14.1(15) no
N4 Pt2 O4 C33 -18.7(13) no
Pt1 O1 C2 C1 3(4) no
Pt1 O1 C2 C3 -176.8(12) no
Pt1 O2 C21 C20 10(4) no
Pt1 O2 C21 C22 -174.1(12) no
Pt2 O3 C14 C13 13(4) no
Pt2 O3 C14 C15 -174.0(11) no
Pt2 O4 C33 C32 12(4) no
Pt2 O4 C33 C34 -161.1(14) no
Pt1 N1 C7 C1 -4(3) no
Pt1 N1 C8 C9 76.3(18) no
C7 N1 C8 C9 -106(2) no
C8 N1 C7 C1 177.8(18) no
Pt1 N2 C26 C20 -8(4) no
Pt1 N2 C27 C28 86(3) no
C26 N2 C27 C28 -95(3) no
C27 N2 C26 C20 173(3) no
Pt2 N3 C12 C11 85(2) no
Pt2 N3 C19 C13 -2(4) no
C12 N3 C19 C13 173(2) no
C19 N3 C12 C11 -90(3) no
Pt2 N4 C31 C30 69(3) no
Pt2 N4 C38 C32 -1(3) no
C31 N4 C38 C32 -178(2) no
C38 N4 C31 C30 -114(3) no
C2 C1 C6 C5 -7(4) no
C6 C1 C2 O1 -178(2) no
C6 C1 C2 C3 2(4) no
C2 C1 C7 N1 9(4) no
C7 C1 C2 O1 -9(4) no
C7 C1 C2 C3 171(2) no
C6 C1 C7 N1 179(2) no
C7 C1 C6 C5 -178(2) no
O1 C2 C3 C4 -180(2) no
C1 C2 C3 C4 0(4) no
C2 C3 C4 C5 2(4) no
C3 C4 C5 C6 -8(4) no
C4 C5 C6 C1 10(4) no
N1 C8 C9 C10 56(3) no
C8 C9 C10 C11 167(2) no
C9 C10 C11 C12 171(2) no
C10 C11 C12 N3 -86(3) no
C14 C13 C18 C17 -2(4) no
C18 C13 C14 O3 177(3) no
C18 C13 C14 C15 4(4) no
C14 C13 C19 N3 -1(4) no
C19 C13 C14 O3 -5(5) no
C19 C13 C14 C15 -178(2) no
C18 C13 C19 N3 177(3) no
C19 C13 C18 C17 179.8(19) no
O3 C14 C15 C16 -178(2) no
C13 C14 C15 C16 -4(4) no
C14 C15 C16 C17 3(5) no
C15 C16 C17 C18 -1(5) no
C16 C17 C18 C13 1(5) no
C21 C20 C25 C24 -6(4) no
C25 C20 C21 O2 -179(3) no
C25 C20 C21 C22 5(4) no
C21 C20 C26 N2 1(4) no
C26 C20 C21 O2 -2(5) no
C26 C20 C21 C22 -178(2) no
C25 C20 C26 N2 179(3) no
C26 C20 C25 C24 177(2) no
O2 C21 C22 C23 178.9(19) no
C20 C21 C22 C23 -4(4) no
C21 C22 C23 C24 6(4) no
C22 C23 C24 C25 -7(4) no
C23 C24 C25 C20 7(4) no
N2 C27 C28 C29 -77(3) no
C27 C28 C29 C30 168.1(18) no
C28 C29 C30 C31 161.4(19) no
C29 C30 C31 N4 54(3) no
C33 C32 C37 C36 6(4) no
C37 C32 C33 O4 -177(3) no
C37 C32 C33 C34 -4(4) no
C33 C32 C38 N4 -13(4) no
C38 C32 C33 O4 7(5) no
C38 C32 C33 C34 180(2) no
C37 C32 C38 N4 170(3) no
C38 C32 C37 C36 -177(3) no
O4 C33 C34 C35 178(3) no
C32 C33 C34 C35 4(5) no
C33 C34 C35 C36 -6(5) no
C34 C35 C36 C37 7(4) no
C35 C36 C37 C32 -8(5) no
C40 C39 C44 C43 -52(3) no
C44 C39 C40 C41 56(3) no
C39 C40 C41 C42 -59(3) no
C40 C41 C42 C43 54(3) no
C41 C42 C43 C44 -48(3) no
C42 C43 C44 C39 49(3) no
